data_1571699
loop_
_publ_author_name
'Zhou, Lei'
'Li, Kailei'
'Chang, Yuanyuan'
'Yao, Yuan'
'Peng, Yuqi'
'Li, Ming'
'He, Rongxing'

_publ_section_title
;
 High-efficiency color-tunable ultralong room-temperature phosphorescence
 from organic--inorganic metal halides via synergistic
 inter/intramolecular interactions
;
_journal_issue 26
_journal_name_full 'Chemical Science'
_journal_page_first 10046
_journal_page_last 10055
_journal_paper_doi 10.1039/D4SC01630K
_journal_volume 15
_journal_year 2024
_chemical_formula_moiety 'Cl6 In, H2 O, H3 O, 2(C8 H10 N O)'
_chemical_formula_sum 'C16 H25 Cl6 In N2 O4'
_chemical_formula_weight 636.90
_chemical_name_common A2H3OInCl6,H2O
_chemical_name_systematic A2H3OInCl6,H2O
_space_group_crystal_system triclinic
_space_group_IT_number 2
_space_group_name_Hall '-P 1'
_space_group_name_H-M_alt 'P -1'
_atom_sites_solution_hydrogens mixed
_atom_sites_solution_primary dual
_audit_creation_date 2022-12-17
_audit_creation_method
;
Olex2 1.5
(compiled 2022.04.07 svn.rca3783a0 for OlexSys, GUI svn.r6498)
;
_audit_update_record
;
2023-12-27 deposited with the CCDC.	2024-05-21 downloaded from the CCDC.
;
_cell_angle_alpha 89.703(4)
_cell_angle_beta 88.498(4)
_cell_angle_gamma 82.907(4)
_cell_formula_units_Z 2
_cell_length_a 7.3505(6)
_cell_length_b 9.0364(6)
_cell_length_c 18.5560(14)
_cell_measurement_reflns_used 6092
_cell_measurement_temperature 193.00
_cell_measurement_theta_max 59.73
_cell_measurement_theta_min 4.29
_cell_volume 1222.67(16)
_computing_cell_refinement 'SAINT V8.40B (Bruker, 2019)'
_computing_data_collection 'APEX4 V2022.1-1 (Bruker, 2022)'
_computing_data_reduction 'SAINT V8.40B (Bruker, 2019)'
_computing_molecular_graphics 'Olex2 1.5 (Dolomanov et al., 2009)'
_computing_publication_material 'Olex2 1.5 (Dolomanov et al., 2009)'
_computing_structure_refinement 'SHELXL 2019/2 (Sheldrick, 2015)'
_computing_structure_solution 'SHELXT  (Sheldrick, 2015)'
_diffrn_ambient_temperature 193.00
_diffrn_detector CPAD
_diffrn_detector_area_resol_mean 7.41
_diffrn_detector_type 'Bruker PHOTON II'
_diffrn_measured_fraction_theta_full 0.998
_diffrn_measured_fraction_theta_max 0.944
_diffrn_measurement_device 'four-circle diffractometer'
_diffrn_measurement_device_type 'Bruker D8 VENTURE Metaljet PHOTON II'
_diffrn_measurement_method '\w and \f shutterless scans'
_diffrn_measurement_specimen_support 'nylon loop'
_diffrn_radiation_monochromator 'Helios Multi-layer Optic'
_diffrn_radiation_probe x-ray
_diffrn_radiation_type GaK\a
_diffrn_radiation_wavelength 1.34139
_diffrn_reflns_av_unetI/netI 0.0633
_diffrn_reflns_Laue_measured_fraction_full 0.998
_diffrn_reflns_Laue_measured_fraction_max 0.944
_diffrn_reflns_limit_h_max 9
_diffrn_reflns_limit_h_min -9
_diffrn_reflns_limit_k_max 11
_diffrn_reflns_limit_k_min -11
_diffrn_reflns_limit_l_max 23
_diffrn_reflns_limit_l_min 0
_diffrn_reflns_number 5088
_diffrn_reflns_point_group_measured_fraction_full 0.998
_diffrn_reflns_point_group_measured_fraction_max 0.944
_diffrn_reflns_theta_full 53.594
_diffrn_reflns_theta_max 60.458
_diffrn_reflns_theta_min 2.072
_diffrn_source MetalJet
_diffrn_source_current 2.86
_diffrn_source_power 0.19937059999999998
_diffrn_source_type 'Liquid Metal source'
_diffrn_source_voltage 69.71
_diffrn_standards_number 0
_exptl_absorpt_coefficient_mu 9.430
_exptl_absorpt_correction_T_max 0.154453
_exptl_absorpt_correction_T_min 0.042795
_exptl_absorpt_correction_type multi-scan
_exptl_absorpt_process_details
;
 TWINABS-2012/1 (Bruker,2012) was used for absorption correction.
 
For component 1:
 wR2(int) was 0.1254 before and 0.0821 after correction.
 
For component 2:
 wR2(int) was 0.1079 before and 0.0635 after correction.
 The Ratio of minimum to maximum transmission is 0.28.

Final HKLF 4 output contains 16300 reflections, Rint = 0.0954
 (9755 with I > 3sig(I), Rint = 0.0875)
;
_exptl_crystal_density_diffrn 1.730
_exptl_crystal_description block
_exptl_crystal_F_000 636
_exptl_crystal_size_max 0.13
_exptl_crystal_size_mid 0.12
_exptl_crystal_size_min 0.1
_refine_diff_density_max 1.512
_refine_diff_density_min -1.889
_refine_diff_density_rms 0.192
_refine_ls_extinction_method none
_refine_ls_goodness_of_fit_ref 1.035
_refine_ls_hydrogen_treatment constr
_refine_ls_matrix_type full
_refine_ls_number_parameters 267
_refine_ls_number_reflns 5088
_refine_ls_number_restraints 0
_refine_ls_restrained_S_all 1.035
_refine_ls_R_factor_all 0.0844
_refine_ls_R_factor_gt 0.0694
_refine_ls_shift/su_max 0.000
_refine_ls_shift/su_mean 0.000
_refine_ls_structure_factor_coef Fsqd
_refine_ls_weighting_details 'w=1/[\s^2^(Fo^2^)+(0.1670P)^2^] where P=(Fo^2^+2Fc^2^)/3'
_refine_ls_weighting_scheme calc
_refine_ls_wR_factor_gt 0.1914
_refine_ls_wR_factor_ref 0.2136
_reflns_Friedel_coverage 0.000
_reflns_number_gt 4237
_reflns_number_total 5088
_reflns_threshold_expression 'I > 2\s(I)'
_cod_data_source_file d4sc01630k2.cif
_cod_data_source_block 221215_wqangz_300899_0m_5
_cod_depositor_comments
;
The following automatic conversions were performed:

data item '_diffrn_radiation_probe' value 'X-ray' was changed to
'x-ray' in accordance with the
/home/data/users/saulius/crontab/automatic-downloads/rss-feeds/RSC/lib/dictionaries/cif_core.dic
dictionary named 'cif_core.dic' version 2.4.2 last updated on
2011-04-26.

Automatic conversion script
Id: cif_fix_values 8170 2020-07-09 18:12:32Z antanas 

 Adding full bibliography for 1571699--1571704.cif.
;
_cod_database_code 1571699
_shelx_shelxl_version_number 2019/2
_shelx_space_group_comment
;
The symmetry employed for this shelxl refinement is uniquely defined
by the following loop, which should always be used as a source of
symmetry information in preference to the above space-group names.
They are only intended as comments.
;
_shelx_estimated_absorpt_t_max 0.452
_shelx_estimated_absorpt_t_min 0.374
_olex2_refinement_description
;
1. Twinned data refinement
 Scales: 0.494(3)
 0.506(3)
2. Fixed Uiso
 At 1.2 times of:
  All C(H) groups, All N(H,H,H) groups
 At 1.5 times of:
  All C(H,H,H) groups, All O(H,H) groups, All O(H,H,H) groups
3.a Riding coordinates:
 O4(H4A,H4B), O3(H3A,H3B,H3C)
3.b Aromatic/amide H refined with riding coordinates:
 C7(H7), C4(H4), C15(H15), C6(H6), C5(H5), C12(H12), C13(H13), C14(H14)
3.c Idealised Me refined as rotating group:
 N2(H2A,H2B,H2C), N1(H1A,H1B,H1C), C1(H1D,H1E,H1F), C9(H9A,H9B,H9C)
;
_olex2_submission_special_instructions 'No special instructions were received'
_site XU

loop_
_space_group_symop_operation_xyz
'x, y, z'
'-x, -y, -z'

loop_
_atom_site_label
_atom_site_type_symbol
_atom_site_fract_x
_atom_site_fract_y
_atom_site_fract_z
_atom_site_U_iso_or_equiv
_atom_site_adp_type
_atom_site_occupancy
_atom_site_site_symmetry_order
_atom_site_calc_flag
_atom_site_refinement_flags_posn
_atom_site_refinement_flags_adp
_atom_site_refinement_flags_occupancy
_atom_site_disorder_assembly
_atom_site_disorder_group
In1 In 0.76724(10) 0.09836(5) 0.25022(5) 0.0319(2) Uani 1 1 d . . . . .
Cl2 Cl 0.5472(3) 0.0680(3) 0.15090(15) 0.0388(6) Uani 1 1 d . . . . .
Cl3 Cl 0.6457(3) 0.3753(2) 0.2528(2) 0.0390(5) Uani 1 1 d . . . . .
Cl5 Cl 0.5363(3) 0.0633(3) 0.34852(15) 0.0381(6) Uani 1 1 d . . . . .
Cl1 Cl 0.8552(4) -0.1792(2) 0.2471(2) 0.0442(6) Uani 1 1 d . . . . .
Cl4 Cl 0.9956(4) 0.1305(3) 0.34566(15) 0.0409(6) Uani 1 1 d . . . . .
Cl6 Cl 1.0075(4) 0.1444(3) 0.15884(16) 0.0426(6) Uani 1 1 d . . . . .
O4 O 0.0543(9) 0.4818(6) 0.2474(6) 0.0521(17) Uani 1 1 d . . . . .
H4A H -0.064640 0.493199 0.252245 0.078 Uiso 1 1 d R U . . .
H4B H 0.081970 0.571309 0.239085 0.078 Uiso 1 1 d R U . . .
O3 O 0.2889(11) 0.8809(7) 0.2499(6) 0.062(2) Uani 1 1 d . . . . .
H3A H 0.324977 0.837360 0.289841 0.093 Uiso 1 1 d R U . . .
H3B H 0.275037 0.813700 0.217761 0.093 Uiso 1 1 d R U . . .
H3C H 0.197437 0.951470 0.254451 0.093 Uiso 1 1 d R U . . .
O1 O 0.2892(15) 0.6755(11) 0.1336(5) 0.060(3) Uani 1 1 d . . . . .
O2 O 0.2730(15) 0.6653(11) 0.3642(5) 0.059(3) Uani 1 1 d . . . . .
N2 N 0.2782(14) 0.3728(12) 0.3663(4) 0.043(2) Uani 1 1 d . . . . .
H2A H 0.211907 0.451573 0.344606 0.052 Uiso 1 1 calc R U . . .
H2B H 0.232168 0.287222 0.354901 0.052 Uiso 1 1 calc R U . . .
H2C H 0.397388 0.366818 0.350844 0.052 Uiso 1 1 calc R U . . .
N1 N 0.3097(14) 0.3828(12) 0.1356(5) 0.044(2) Uani 1 1 d . . . . .
H1A H 0.357985 0.286841 0.144117 0.053 Uiso 1 1 calc R U . . .
H1B H 0.200349 0.402538 0.159964 0.053 Uiso 1 1 calc R U . . .
H1C H 0.388230 0.445717 0.150839 0.053 Uiso 1 1 calc R U . . .
C8 C 0.2807(15) 0.4046(14) 0.0562(5) 0.033(2) Uani 1 1 d . . . . .
C3 C 0.2584(15) 0.5430(12) 0.0266(6) 0.033(2) Uani 1 1 d . . . . .
C16 C 0.2675(16) 0.3930(14) 0.4427(6) 0.039(2) Uani 1 1 d . . . . .
C7 C 0.2839(16) 0.2749(14) 0.0172(8) 0.045(3) Uani 1 1 d . . . . .
H7 H 0.301091 0.180431 0.040380 0.053 Uiso 1 1 calc R U . . .
C10 C 0.2561(15) 0.6739(13) 0.4288(6) 0.039(3) Uani 1 1 d . . . . .
C4 C 0.2320(15) 0.5521(13) -0.0477(6) 0.038(3) Uani 1 1 d . . . . .
H4 H 0.211614 0.647164 -0.070181 0.046 Uiso 1 1 calc R U . . .
C11 C 0.2539(14) 0.5362(14) 0.4732(6) 0.039(3) Uani 1 1 d . . . . .
C15 C 0.2582(16) 0.2694(13) 0.4853(6) 0.036(2) Uani 1 1 d . . . . .
H15 H 0.258355 0.174408 0.463543 0.044 Uiso 1 1 calc R U . . .
C6 C 0.2616(17) 0.2853(15) -0.0565(7) 0.047(3) Uani 1 1 d . . . . .
H6 H 0.264148 0.198116 -0.085020 0.056 Uiso 1 1 calc R U . . .
C5 C 0.2351(17) 0.4275(17) -0.0883(7) 0.049(3) Uani 1 1 d . . . . .
H5 H 0.219193 0.436393 -0.138801 0.059 Uiso 1 1 calc R U . . .
C2 C 0.2549(17) 0.6829(16) 0.0688(7) 0.051(3) Uani 1 1 d . . . . .
C12 C 0.2414(16) 0.5445(14) 0.5488(7) 0.043(3) Uani 1 1 d . . . . .
H12 H 0.233210 0.639402 0.571288 0.051 Uiso 1 1 calc R U . . .
C13 C 0.2407(17) 0.4166(14) 0.5920(6) 0.042(3) Uani 1 1 d . . . . .
H13 H 0.234920 0.424112 0.643047 0.051 Uiso 1 1 calc R U . . .
C14 C 0.2485(17) 0.2817(15) 0.5592(6) 0.046(3) Uani 1 1 d . . . . .
H14 H 0.247307 0.194367 0.587884 0.056 Uiso 1 1 calc R U . . .
C1 C 0.2145(19) 0.8332(14) 0.0337(8) 0.054(3) Uani 1 1 d . . . . .
H1D H 0.164561 0.906672 0.069979 0.081 Uiso 1 1 calc R U . . .
H1E H 0.124772 0.827933 -0.004044 0.081 Uiso 1 1 calc R U . . .
H1F H 0.327826 0.862906 0.012323 0.081 Uiso 1 1 calc R U . . .
C9 C 0.2345(19) 0.8211(13) 0.4636(6) 0.050(3) Uani 1 1 d . . . . .
H9A H 0.247224 0.898275 0.427132 0.075 Uiso 1 1 calc R U . . .
H9B H 0.328908 0.823713 0.499706 0.075 Uiso 1 1 calc R U . . .
H9C H 0.112841 0.839437 0.487062 0.075 Uiso 1 1 calc R U . . .

loop_
_atom_site_aniso_label
_atom_site_aniso_U_11
_atom_site_aniso_U_22
_atom_site_aniso_U_33
_atom_site_aniso_U_23
_atom_site_aniso_U_13
_atom_site_aniso_U_12
In1 0.0399(3) 0.0276(3) 0.0280(3) 0.0001(4) -0.0017(3) -0.0033(2)
Cl2 0.0470(13) 0.0370(14) 0.0323(14) -0.0005(11) -0.0076(10) -0.0036(10)
Cl3 0.0487(13) 0.0265(8) 0.0410(11) -0.0004(13) -0.0027(11) -0.0013(8)
Cl5 0.0441(13) 0.0363(14) 0.0328(14) 0.0029(11) 0.0038(9) -0.0015(10)
Cl1 0.0587(15) 0.0276(9) 0.0452(12) -0.0024(14) -0.0020(13) -0.0007(9)
Cl4 0.0455(13) 0.0449(15) 0.0325(14) -0.0071(11) -0.0087(10) -0.0045(11)
Cl6 0.0451(13) 0.0419(15) 0.0400(16) 0.0050(12) 0.0087(10) -0.0045(11)
O4 0.044(4) 0.038(3) 0.074(5) 0.002(6) -0.008(4) -0.004(3)
O3 0.088(6) 0.056(4) 0.045(4) -0.010(7) -0.007(7) -0.017(4)
O1 0.105(7) 0.036(5) 0.036(5) -0.003(4) -0.005(5) 0.001(5)
O2 0.096(7) 0.041(6) 0.039(6) 0.005(4) 0.006(5) -0.009(5)
N2 0.064(6) 0.044(6) 0.020(5) 0.003(4) -0.002(4) 0.002(5)
N1 0.058(6) 0.032(5) 0.040(6) 0.010(4) -0.006(4) 0.003(4)
C8 0.035(4) 0.033(5) 0.029(6) -0.001(5) -0.003(4) 0.003(4)
C3 0.042(5) 0.026(5) 0.032(6) 0.009(4) -0.007(4) -0.005(4)
C16 0.041(5) 0.038(6) 0.036(6) -0.006(5) -0.006(5) -0.001(4)
C7 0.041(5) 0.032(6) 0.058(9) 0.000(6) 0.000(5) 0.001(5)
C10 0.053(6) 0.028(6) 0.038(7) -0.001(5) -0.003(5) -0.007(5)
C4 0.052(6) 0.033(6) 0.030(6) 0.008(5) -0.005(4) -0.005(5)
C11 0.036(6) 0.043(7) 0.039(7) 0.010(5) -0.006(4) -0.004(5)
C15 0.052(6) 0.033(6) 0.025(6) 0.001(4) -0.005(4) -0.004(5)
C6 0.054(7) 0.041(7) 0.047(8) -0.002(6) -0.001(5) -0.013(5)
C5 0.061(7) 0.052(8) 0.035(7) 0.004(6) -0.003(5) -0.007(6)
C2 0.058(7) 0.050(8) 0.044(8) -0.005(6) 0.011(5) -0.013(6)
C12 0.049(6) 0.036(6) 0.044(7) 0.004(5) -0.006(5) -0.006(5)
C13 0.067(6) 0.035(6) 0.023(6) 0.004(5) 0.005(5) 0.003(5)
C14 0.060(7) 0.047(8) 0.030(7) 0.009(5) 0.003(5) 0.000(5)
C1 0.066(8) 0.029(6) 0.067(10) 0.008(6) -0.013(6) 0.000(5)
C9 0.082(9) 0.036(7) 0.035(7) 0.008(5) -0.003(6) -0.015(6)

loop_
_atom_type_symbol
_atom_type_description
_atom_type_scat_dispersion_real
_atom_type_scat_dispersion_imag
_atom_type_scat_source
C C 0.0137 0.0067 'International Tables Vol C Tables 4.2.6.8 and 6.1.1.4'
H H 0.0000 0.0000 'International Tables Vol C Tables 4.2.6.8 and 6.1.1.4'
Cl Cl 0.3281 0.5435 'International Tables Vol C Tables 4.2.6.8 and 6.1.1.4'
In In 0.1167 3.9932 'International Tables Vol C Tables 4.2.6.8 and 6.1.1.4'
N N 0.0241 0.0134 'International Tables Vol C Tables 4.2.6.8 and 6.1.1.4'
O O 0.0389 0.0241 'International Tables Vol C Tables 4.2.6.8 and 6.1.1.4'

loop_
_geom_angle_atom_site_label_1
_geom_angle_atom_site_label_2
_geom_angle_atom_site_label_3
_geom_angle
_geom_angle_site_symmetry_1
_geom_angle_site_symmetry_3
_geom_angle_publ_flag
Cl2 In1 Cl3 88.07(10) . . ?
Cl5 In1 Cl2 93.66(7) . . ?
Cl5 In1 Cl3 87.31(10) . . ?
Cl5 In1 Cl1 89.07(11) . . ?
Cl5 In1 Cl4 88.52(9) . . ?
Cl1 In1 Cl2 87.97(10) . . ?
Cl1 In1 Cl3 174.45(8) . . ?
Cl1 In1 Cl4 92.16(10) . . ?
Cl4 In1 Cl2 177.82(9) . . ?
Cl4 In1 Cl3 91.94(10) . . ?
Cl6 In1 Cl2 90.03(9) . . ?
Cl6 In1 Cl3 90.88(10) . . ?
Cl6 In1 Cl5 175.83(9) . . ?
Cl6 In1 Cl1 93.01(10) . . ?
Cl6 In1 Cl4 87.79(8) . . ?
H4A O4 H4B 104.5 . . ?
H3A O3 H3B 109.5 . . ?
H3A O3 H3C 115.3 . . ?
H3B O3 H3C 114.9 . . ?
H2A N2 H2B 109.5 . . ?
H2A N2 H2C 109.5 . . ?
H2B N2 H2C 109.5 . . ?
C16 N2 H2A 109.5 . . ?
C16 N2 H2B 109.5 . . ?
C16 N2 H2C 109.5 . . ?
H1A N1 H1B 109.5 . . ?
H1A N1 H1C 109.5 . . ?
H1B N1 H1C 109.5 . . ?
C8 N1 H1A 109.5 . . ?
C8 N1 H1B 109.5 . . ?
C8 N1 H1C 109.5 . . ?
C3 C8 N1 121.1(10) . . ?
C3 C8 C7 123.9(10) . . ?
C7 C8 N1 114.9(11) . . ?
C8 C3 C4 116.9(10) . . ?
C8 C3 C2 123.9(10) . . ?
C4 C3 C2 119.2(10) . . ?
C11 C16 N2 121.1(11) . . ?
C15 C16 N2 117.9(11) . . ?
C15 C16 C11 120.8(10) . . ?
C8 C7 H7 120.7 . . ?
C8 C7 C6 118.5(12) . . ?
C6 C7 H7 120.7 . . ?
O2 C10 C11 120.1(11) . . ?
O2 C10 C9 119.7(11) . . ?
C9 C10 C11 120.2(11) . . ?
C3 C4 H4 119.4 . . ?
C5 C4 C3 121.1(11) . . ?
C5 C4 H4 119.4 . . ?
C16 C11 C10 122.6(10) . . ?
C12 C11 C16 116.7(11) . . ?
C12 C11 C10 120.6(12) . . ?
C16 C15 H15 119.7 . . ?
C16 C15 C14 120.6(11) . . ?
C14 C15 H15 119.7 . . ?
C7 C6 H6 120.7 . . ?
C7 C6 C5 118.7(12) . . ?
C5 C6 H6 120.7 . . ?
C4 C5 C6 120.8(12) . . ?
C4 C5 H5 119.6 . . ?
C6 C5 H5 119.6 . . ?
O1 C2 C3 119.4(12) . . ?
O1 C2 C1 119.3(13) . . ?
C3 C2 C1 121.3(11) . . ?
C11 C12 H12 119.1 . . ?
C13 C12 C11 121.8(12) . . ?
C13 C12 H12 119.1 . . ?
C12 C13 H13 120.7 . . ?
C14 C13 C12 118.6(10) . . ?
C14 C13 H13 120.7 . . ?
C15 C14 H14 119.4 . . ?
C13 C14 C15 121.2(12) . . ?
C13 C14 H14 119.4 . . ?
C2 C1 H1D 109.5 . . ?
C2 C1 H1E 109.5 . . ?
C2 C1 H1F 109.5 . . ?
H1D C1 H1E 109.5 . . ?
H1D C1 H1F 109.5 . . ?
H1E C1 H1F 109.5 . . ?
C10 C9 H9A 109.5 . . ?
C10 C9 H9B 109.5 . . ?
C10 C9 H9C 109.5 . . ?
H9A C9 H9B 109.5 . . ?
H9A C9 H9C 109.5 . . ?
H9B C9 H9C 109.5 . . ?

loop_
_geom_bond_atom_site_label_1
_geom_bond_atom_site_label_2
_geom_bond_distance
_geom_bond_site_symmetry_2
_geom_bond_publ_flag
In1 Cl2 2.522(3) . ?
In1 Cl3 2.5518(19) . ?
In1 Cl5 2.505(3) . ?
In1 Cl1 2.5126(19) . ?
In1 Cl4 2.514(2) . ?
In1 Cl6 2.487(3) . ?
O4 H4A 0.8699 . ?
O4 H4B 0.8696 . ?
O3 H3A 0.8697 . ?
O3 H3B 0.8700 . ?
O3 H3C 0.8701 . ?
O1 C2 1.235(16) . ?
O2 C10 1.205(14) . ?
N2 H2A 0.9100 . ?
N2 H2B 0.9100 . ?
N2 H2C 0.9100 . ?
N2 C16 1.429(13) . ?
N1 H1A 0.9100 . ?
N1 H1B 0.9100 . ?
N1 H1C 0.9100 . ?
N1 C8 1.503(13) . ?
C8 C3 1.356(15) . ?
C8 C7 1.379(16) . ?
C3 C4 1.399(14) . ?
C3 C2 1.487(17) . ?
C16 C11 1.406(17) . ?
C16 C15 1.373(16) . ?
C7 H7 0.9500 . ?
C7 C6 1.382(19) . ?
C10 C11 1.490(16) . ?
C10 C9 1.470(16) . ?
C4 H4 0.9500 . ?
C4 C5 1.355(18) . ?
C11 C12 1.405(16) . ?
C15 H15 0.9500 . ?
C15 C14 1.376(16) . ?
C6 H6 0.9500 . ?
C6 C5 1.404(19) . ?
C5 H5 0.9500 . ?
C2 C1 1.502(18) . ?
C12 H12 0.9500 . ?
C12 C13 1.404(17) . ?
C13 H13 0.9500 . ?
C13 C14 1.359(18) . ?
C14 H14 0.9500 . ?
C1 H1D 0.9800 . ?
C1 H1E 0.9800 . ?
C1 H1F 0.9800 . ?
C9 H9A 0.9800 . ?
C9 H9B 0.9800 . ?
C9 H9C 0.9800 . ?

loop_
_geom_torsion_atom_site_label_1
_geom_torsion_atom_site_label_2
_geom_torsion_atom_site_label_3
_geom_torsion_atom_site_label_4
_geom_torsion
_geom_torsion_site_symmetry_1
_geom_torsion_site_symmetry_2
_geom_torsion_site_symmetry_3
_geom_torsion_site_symmetry_4
_geom_torsion_publ_flag
O2 C10 C11 C16 -1.2(17) . . . . ?
O2 C10 C11 C12 177.5(11) . . . . ?
N2 C16 C11 C10 -2.1(16) . . . . ?
N2 C16 C11 C12 179.1(11) . . . . ?
N2 C16 C15 C14 179.7(11) . . . . ?
N1 C8 C3 C4 -179.9(9) . . . . ?
N1 C8 C3 C2 -1.8(18) . . . . ?
N1 C8 C7 C6 -178.8(11) . . . . ?
C8 C3 C4 C5 -2.2(17) . . . . ?
C8 C3 C2 O1 6.4(19) . . . . ?
C8 C3 C2 C1 -175.0(11) . . . . ?
C8 C7 C6 C5 -0.5(18) . . . . ?
C3 C8 C7 C6 -0.6(18) . . . . ?
C3 C4 C5 C6 1.2(18) . . . . ?
C16 C11 C12 C13 -0.6(17) . . . . ?
C16 C15 C14 C13 2.6(19) . . . . ?
C7 C8 C3 C4 1.9(17) . . . . ?
C7 C8 C3 C2 -180.0(11) . . . . ?
C7 C6 C5 C4 0.2(19) . . . . ?
C10 C11 C12 C13 -179.4(11) . . . . ?
C4 C3 C2 O1 -175.6(12) . . . . ?
C4 C3 C2 C1 3.1(17) . . . . ?
C11 C16 C15 C14 -4.7(18) . . . . ?
C11 C12 C13 C14 -1.4(19) . . . . ?
C15 C16 C11 C10 -177.6(11) . . . . ?
C15 C16 C11 C12 3.6(17) . . . . ?
C2 C3 C4 C5 179.6(11) . . . . ?
C12 C13 C14 C15 0(2) . . . . ?
C9 C10 C11 C16 177.7(11) . . . . ?
C9 C10 C11 C12 -3.5(16) . . . . ?

loop_
_twin_individual_id
_twin_individual_mass_fraction_refined
1 0.494(3)
2 0.506(3)
